data_7216381
loop_
_publ_author_name
'Sekiya, Ryo'
'Yamasaki, Yutaro'
'Tada, Wataru'
'Shio, Hidemi'
'Haino, Takeharu'

_publ_section_title
;
 Guest induced head-to-tail columnar assembly of 5,17-difunctionalized
 calix[4]arene
;
_journal_name_full CrystEngComm
_journal_paper_doi 10.1039/c4ce00667d
_journal_year 2014
_chemical_formula_moiety 'C54 H58 N2 O10, 2(H2 O) '
_chemical_formula_sum 'C54 H62 N2 O12'
_chemical_formula_weight 931.05
_chemical_name_systematic
;
 ?
;
_space_group_crystal_system monoclinic
_space_group_IT_number 14
_space_group_name_Hall '-P 2ybc'
_space_group_name_H-M_alt 'P 1 21/c 1'
_symmetry_space_group_name_Hall '-P 2ybc'
_symmetry_space_group_name_H-M 'P 1 21/c 1'
_audit_creation_date 2014-02-18T14:14:54-00:00
_audit_creation_method 'WinGX routine CIF_UPDATE'
_cell_angle_alpha 90
_cell_angle_beta 96.247(2)
_cell_angle_gamma 90
_cell_formula_units_Z 4
_cell_length_a 24.293(3)
_cell_length_b 10.7595(13)
_cell_length_c 18.361(2)
_cell_measurement_reflns_used 7975
_cell_measurement_temperature 123(2)
_cell_measurement_theta_max 25.262
_cell_measurement_theta_min 2.072
_cell_volume 4770.7(10)
_computing_cell_refinement 'Bruker SAINT'
_computing_data_collection 'Bruker APEX2'
_computing_data_reduction 'SHELXS-2013 (Sheldrick, 2013)'
_computing_structure_refinement 'SHELXL-2013 (Sheldrick, 2013)'
_diffrn_ambient_temperature 123(2)
_diffrn_measured_fraction_theta_full 0.998
_diffrn_measured_fraction_theta_max 0.996
_diffrn_measurement_device_type 'Bluker APEX-II CCD'
_diffrn_measurement_method '\f and \w scans'
_diffrn_radiation_monochromator graphite
_diffrn_radiation_probe x-ray
_diffrn_radiation_source 'sealed tube'
_diffrn_radiation_type MoK\a
_diffrn_radiation_wavelength 0.71073
_diffrn_reflns_av_R_equivalents 0.0224
_diffrn_reflns_limit_h_max 29
_diffrn_reflns_limit_h_min -29
_diffrn_reflns_limit_k_max 11
_diffrn_reflns_limit_k_min -12
_diffrn_reflns_limit_l_max 22
_diffrn_reflns_limit_l_min -15
_diffrn_reflns_number 22349
_diffrn_reflns_theta_full 25
_diffrn_reflns_theta_max 25.262
_diffrn_reflns_theta_min 2.072
_exptl_absorpt_coefficient_mu 0.091
_exptl_absorpt_correction_type none
_exptl_crystal_colour colorless
_exptl_crystal_density_diffrn 1.30
_exptl_crystal_description platelet
_exptl_crystal_F_000 1984
_exptl_crystal_size_max 0.28
_exptl_crystal_size_mid 0.14
_exptl_crystal_size_min 0.03
_refine_diff_density_max 0.567
_refine_diff_density_min -0.531
_refine_diff_density_rms 0.06
_refine_ls_extinction_method none
_refine_ls_goodness_of_fit_ref 1.027
_refine_ls_hydrogen_treatment constr
_refine_ls_matrix_type full
_refine_ls_number_parameters 617
_refine_ls_number_reflns 8607
_refine_ls_number_restraints 0
_refine_ls_restrained_S_all 1.027
_refine_ls_R_factor_all 0.0806
_refine_ls_R_factor_gt 0.0627
_refine_ls_shift/su_max 0.000
_refine_ls_shift/su_mean 0.000
_refine_ls_structure_factor_coef Fsqd
_refine_ls_weighting_details
;
 w=1/[\s^2^(Fo^2^)+(0.0853P)^2^+6.5765P]
 where P=(Fo^2^+2Fc^2^)/3
;
_refine_ls_weighting_scheme calc
_refine_ls_wR_factor_gt 0.1656
_refine_ls_wR_factor_ref 0.1808
_reflns_number_gt 6726
_reflns_number_total 8607
_reflns_threshold_expression 'I > 2\s(I)'
_cod_data_source_file c4ce00667d1.cif
_cod_data_source_block water
_cod_depositor_comments
;
The following automatic conversions were performed:

'_diffrn_radiation_probe' value 'X-ray' changed to 'x-ray' according
to
/usr/data/users/saulius/crontab/automatic-downloads/rss-feeds/RSC/lib/dictionaries/cif_core.dic
dictionary named 'cif_core.dic' version 2.4.2 from 2011-04-26.

Automatic conversion script
Id: cif_fix_values 2281 2013-09-26 08:29:07Z andrius 
;
_cod_original_cell_volume 4770.6(10)
_cod_database_code 7216381

loop_
_space_group_symop_operation_xyz
'x, y, z'
'-x, y+1/2, -z+1/2'
'-x, -y, -z'
'x, -y-1/2, z-1/2'

loop_
_atom_site_label
_atom_site_type_symbol
_atom_site_fract_x
_atom_site_fract_y
_atom_site_fract_z
_atom_site_U_iso_or_equiv
_atom_site_adp_type
_atom_site_occupancy
_atom_site_calc_flag
_atom_site_disorder_assembly
_atom_site_disorder_group
O12 O 0.64886(8) 0.96380(19) 0.54181(11) 0.0384(5) Uani 1 d . .
O11 O 0.35414(11) 0.3857(2) 0.39792(15) 0.0637(7) Uani 1 d . .
C1 C 0.25410(11) 0.8141(2) 0.32780(14) 0.0249(5) Uani 1 d . .
C2 C 0.30905(11) 0.7787(2) 0.34332(15) 0.0278(6) Uani 1 d . .
H2 H 0.3366 0.8152 0.3172 0.033 Uiso 1 calc . .
C3 C 0.32387(11) 0.6903(2) 0.39677(15) 0.0287(6) Uani 1 d . .
C4 C 0.28449(11) 0.6356(2) 0.43400(14) 0.0293(6) Uani 1 d . .
H4 H 0.2951 0.5726 0.469 0.035 Uiso 1 calc . .
C5 C 0.22907(11) 0.6705(2) 0.42144(14) 0.0277(6) Uani 1 d . .
C6 C 0.21468(10) 0.7619(2) 0.36861(14) 0.0255(6) Uani 1 d . .
C7 C 0.23821(11) 0.8976(2) 0.26173(14) 0.0275(6) Uani 1 d . .
H7A H 0.1977 0.9119 0.2558 0.033 Uiso 1 calc . .
H7B H 0.257 0.9791 0.269 0.033 Uiso 1 calc . .
C8 C 0.25559(10) 0.8345(2) 0.19366(14) 0.0246(5) Uani 1 d . .
C9 C 0.30291(11) 0.8719(2) 0.16319(15) 0.0287(6) Uani 1 d . .
H9 H 0.3217 0.9455 0.1804 0.034 Uiso 1 calc . .
C10 C 0.32297(11) 0.8030(3) 0.10797(15) 0.0302(6) Uani 1 d . .
H10 H 0.3544 0.8312 0.0862 0.036 Uiso 1 calc . .
C11 C 0.29715(11) 0.6930(2) 0.08449(14) 0.0277(6) Uani 1 d . .
H11 H 0.3121 0.6444 0.0482 0.033 Uiso 1 calc . .
C12 C 0.24966(10) 0.6530(2) 0.11336(13) 0.0236(5) Uani 1 d . .
C13 C 0.22800(10) 0.7274(2) 0.16575(13) 0.0229(5) Uani 1 d . .
C14 C 0.22511(11) 0.5268(2) 0.09278(14) 0.0275(6) Uani 1 d . .
H14A H 0.2376 0.4999 0.0457 0.033 Uiso 1 calc . .
H14B H 0.1842 0.5334 0.086 0.033 Uiso 1 calc . .
C15 C 0.24222(10) 0.4299(2) 0.15135(13) 0.0219(5) Uani 1 d . .
C16 C 0.29807(10) 0.4013(2) 0.16760(13) 0.0225(5) Uani 1 d . .
H16 H 0.3247 0.4417 0.1417 0.027 Uiso 1 calc . .
C17 C 0.31539(10) 0.3143(2) 0.22134(14) 0.0230(5) Uani 1 d . .
C18 C 0.27665(10) 0.2605(2) 0.26184(14) 0.0250(5) Uani 1 d . .
H18 H 0.2886 0.2038 0.3 0.03 Uiso 1 calc . .
C19 C 0.22065(10) 0.2883(2) 0.24725(14) 0.0236(5) Uani 1 d . .
C20 C 0.20351(10) 0.3688(2) 0.18944(14) 0.0233(5) Uani 1 d . .
C21 C 0.18040(11) 0.2343(2) 0.29643(15) 0.0281(6) Uani 1 d . .
H21A H 0.1838 0.1426 0.2975 0.034 Uiso 1 calc . .
H21B H 0.142 0.2556 0.2768 0.034 Uiso 1 calc . .
C22 C 0.19264(10) 0.2857(2) 0.37359(15) 0.0264(6) Uani 1 d . .
C23 C 0.22458(11) 0.2210(3) 0.42857(16) 0.0315(6) Uani 1 d . .
H23 H 0.2361 0.1386 0.4195 0.038 Uiso 1 calc . .
C24 C 0.23989(12) 0.2746(3) 0.49633(17) 0.0367(7) Uani 1 d . .
H24 H 0.2604 0.2278 0.5339 0.044 Uiso 1 calc . .
C25 C 0.22534(12) 0.3962(3) 0.50925(15) 0.0352(7) Uani 1 d . .
H25 H 0.2367 0.4331 0.5554 0.042 Uiso 1 calc . .
C26 C 0.19417(11) 0.4653(3) 0.45538(15) 0.0302(6) Uani 1 d . .
C27 C 0.17694(11) 0.4070(2) 0.38909(14) 0.0269(6) Uani 1 d . .
C28 C 0.18694(13) 0.6043(3) 0.46270(15) 0.0348(7) Uani 1 d . .
H28A H 0.1922 0.6283 0.515 0.042 Uiso 1 calc . .
H28B H 0.149 0.6286 0.4424 0.042 Uiso 1 calc . .
C29 C 0.39986(11) 0.2009(2) 0.27519(14) 0.0270(6) Uani 1 d . .
C30 C 0.46117(10) 0.1959(2) 0.27913(14) 0.0250(5) Uani 1 d . .
C31 C 0.48910(11) 0.1022(2) 0.32225(14) 0.0255(5) Uani 1 d . .
C32 C 0.54666(11) 0.0910(2) 0.32524(14) 0.0267(6) Uani 1 d . .
C33 C 0.57638(11) 0.1692(3) 0.28559(15) 0.0293(6) Uani 1 d . .
H33 H 0.6152 0.1586 0.2861 0.035 Uiso 1 calc . .
C34 C 0.54946(11) 0.2640(3) 0.24472(15) 0.0305(6) Uani 1 d . .
H34 H 0.5702 0.32 0.2185 0.037 Uiso 1 calc . .
C35 C 0.49294(11) 0.2777(2) 0.24183(14) 0.0282(6) Uani 1 d . .
H35 H 0.4752 0.3438 0.2141 0.034 Uiso 1 calc . .
C36 C 0.42383(11) 0.7149(2) 0.43121(14) 0.0265(6) Uani 1 d . .
C37 C 0.47950(11) 0.6596(2) 0.42979(14) 0.0264(6) Uani 1 d . .
C38 C 0.52603(11) 0.7338(2) 0.44980(14) 0.0261(6) Uani 1 d . .
C39 C 0.57899(11) 0.6867(3) 0.44548(15) 0.0293(6) Uani 1 d . .
C40 C 0.58553(12) 0.5668(3) 0.42095(16) 0.0357(7) Uani 1 d . .
H40 H 0.6217 0.5346 0.4183 0.043 Uiso 1 calc . .
C41 C 0.53961(12) 0.4931(3) 0.40025(17) 0.0388(7) Uani 1 d . .
H41 H 0.5444 0.411 0.383 0.047 Uiso 1 calc . .
C42 C 0.48752(12) 0.5383(3) 0.40452(16) 0.0354(7) Uani 1 d . .
H42 H 0.4563 0.4872 0.3902 0.042 Uiso 1 calc . .
N1 N 0.37317(9) 0.2895(2) 0.23287(12) 0.0260(5) Uani 1 d . .
H1 H 0.3943 0.3383 0.2093 0.031 Uiso 1 calc . .
N2 N 0.37969(9) 0.6457(2) 0.40897(14) 0.0346(6) Uani 1 d . .
H2A H 0.3853 0.5663 0.4012 0.042 Uiso 1 calc . .
O1 O 0.14598(9) 0.47401(19) 0.33484(10) 0.0400(5) Uani 1 d . .
O2 O 0.15983(7) 0.79812(17) 0.35462(10) 0.0300(4) Uani 1 d . .
O3 O 0.18027(7) 0.69152(17) 0.19401(10) 0.0299(4) Uani 1 d . .
O4 O 0.14728(7) 0.39033(17) 0.17144(10) 0.0288(4) Uani 1 d . .
O5 O 0.37390(8) 0.12301(18) 0.30936(12) 0.0374(5) Uani 1 d . .
O6 O 0.46353(8) 0.01781(18) 0.36128(11) 0.0344(5) Uani 1 d . .
H6 H 0.4292 0.0303 0.3555 0.052 Uiso 1 calc . .
O7 O 0.57336(8) -0.00189(18) 0.36662(11) 0.0322(4) Uani 1 d . .
H7 H 0.5526 -0.0287 0.3968 0.048 Uiso 1 calc . .
O8 O 0.41831(8) 0.82547(18) 0.45067(12) 0.0386(5) Uani 1 d . .
O9 O 0.52314(8) 0.85419(16) 0.47212(11) 0.0313(4) Uani 1 d . .
H9A H 0.4898 0.8742 0.4733 0.047 Uiso 1 calc . .
O10 O 0.62558(8) 0.75504(19) 0.46509(13) 0.0405(5) Uani 1 d . .
H10A H 0.6172 0.8195 0.4872 0.061 Uiso 1 calc . .
C46A C 0.1323(4) 0.7747(9) 0.1690(5) 0.039(2) Uiso 0.371(9) d A 1
H46A H 0.1085 0.7848 0.2091 0.047 Uiso 0.371(9) calc A 1
H46B H 0.1462 0.8577 0.1568 0.047 Uiso 0.371(9) calc A 1
C47A C 0.0991(5) 0.7216(10) 0.1037(6) 0.061(3) Uiso 0.371(9) d A 1
H47A H 0.1205 0.7289 0.061 0.073 Uiso 0.371(9) calc A 1
H47B H 0.093 0.632 0.1123 0.073 Uiso 0.371(9) calc A 1
C48A C 0.0459(9) 0.781(2) 0.0864(13) 0.130(7) Uiso 0.371(9) d A 1
H48A H 0.0255 0.7799 0.1295 0.195 Uiso 0.371(9) calc A 1
H48B H 0.0247 0.737 0.046 0.195 Uiso 0.371(9) calc A 1
H48C H 0.0516 0.8677 0.0719 0.195 Uiso 0.371(9) calc A 1
C46B C 0.1314(2) 0.7083(5) 0.1443(3) 0.0397(15) Uiso 0.629(9) d A 2
H46C H 0.1035 0.6455 0.1547 0.048 Uiso 0.629(9) calc A 2
H46D H 0.1403 0.6949 0.0936 0.048 Uiso 0.629(9) calc A 2
C47B C 0.1075(3) 0.8347(6) 0.1503(3) 0.0524(18) Uiso 0.629(9) d A 2
H47C H 0.1349 0.898 0.1391 0.063 Uiso 0.629(9) calc A 2
H47D H 0.0985 0.8488 0.2009 0.063 Uiso 0.629(9) calc A 2
C48B C 0.0547(4) 0.8475(10) 0.0963(5) 0.086(3) Uiso 0.629(9) d A 2
H48D H 0.0619 0.8164 0.0481 0.129 Uiso 0.629(9) calc A 2
H48E H 0.0439 0.9352 0.0923 0.129 Uiso 0.629(9) calc A 2
H48F H 0.0248 0.7991 0.1142 0.129 Uiso 0.629(9) calc A 2
C49C C 0.0814(3) 0.4337(7) 0.3355(4) 0.0483(17) Uiso 0.563(8) d B 3
H49A H 0.0675 0.4386 0.3841 0.058 Uiso 0.563(8) calc B 3
H49B H 0.0715 0.3536 0.3109 0.058 Uiso 0.563(8) calc B 3
C50C C 0.0671(2) 0.5661(6) 0.2797(3) 0.0421(17) Uiso 0.563(8) d B 3
H50A H 0.087 0.6404 0.3007 0.05 Uiso 0.563(8) calc B 3
H50B H 0.0766 0.5522 0.2292 0.05 Uiso 0.563(8) calc B 3
C51C C 0.0041(4) 0.5775(8) 0.2817(5) 0.072(2) Uiso 0.563(8) d B 3
H51A H -0.0122 0.4943 0.2825 0.107 Uiso 0.563(8) calc B 3
H51B H -0.0121 0.6223 0.2381 0.107 Uiso 0.563(8) calc B 3
H51C H -0.0033 0.6231 0.3258 0.107 Uiso 0.563(8) calc B 3
C49D C 0.0936(2) 0.4888(7) 0.3392(3) 0.0214(15) Uiso 0.437(8) d B 4
H49C H 0.0907 0.5692 0.3648 0.026 Uiso 0.437(8) calc B 4
H49D H 0.084 0.4242 0.3741 0.026 Uiso 0.437(8) calc B 4
C50D C 0.0446(3) 0.4891(8) 0.2773(5) 0.052(3) Uiso 0.437(8) d B 4
H50C H 0.0554 0.4667 0.2285 0.062 Uiso 0.437(8) calc B 4
H50D H 0.0123 0.4395 0.2889 0.062 Uiso 0.437(8) calc B 4
C51D C 0.0379(4) 0.6289(10) 0.2884(5) 0.064(3) Uiso 0.437(8) d B 4
H51D H 0.0265 0.6443 0.3372 0.097 Uiso 0.437(8) calc B 4
H51E H 0.0096 0.6613 0.2511 0.097 Uiso 0.437(8) calc B 4
H51F H 0.0732 0.6706 0.2841 0.097 Uiso 0.437(8) calc B 4
C52E C 0.1244(3) 0.2996(7) 0.1158(4) 0.0334(17) Uiso 0.542(7) d C 5
H52A H 0.0895 0.3386 0.094 0.04 Uiso 0.542(7) calc C 5
H52B H 0.1499 0.3042 0.0774 0.04 Uiso 0.542(7) calc C 5
C53E C 0.1136(3) 0.1955(6) 0.1184(4) 0.0486(18) Uiso 0.542(7) d C 5
H53A H 0.0908 0.182 0.1593 0.058 Uiso 0.542(7) calc C 5
H53B H 0.1484 0.1477 0.1295 0.058 Uiso 0.542(7) calc C 5
C54E C 0.0816(3) 0.1437(7) 0.0463(4) 0.066(2) Uiso 0.542(7) d C 5
H54A H 0.0434 0.174 0.0417 0.099 Uiso 0.542(7) calc C 5
H54B H 0.0817 0.0526 0.0478 0.099 Uiso 0.542(7) calc C 5
H54C H 0.0998 0.1719 0.0041 0.099 Uiso 0.542(7) calc C 5
C52F C 0.1229(3) 0.3377(8) 0.1061(4) 0.0281(18) Uiso 0.458(7) d C 6
H52C H 0.1347 0.387 0.0649 0.034 Uiso 0.458(7) calc C 6
H52D H 0.1382 0.253 0.1022 0.034 Uiso 0.458(7) calc C 6
C53F C 0.0660(4) 0.3289(10) 0.0963(6) 0.081(3) Uiso 0.458(7) d C 6
H53C H 0.0508 0.4131 0.0853 0.097 Uiso 0.458(7) calc C 6
H53D H 0.0533 0.3022 0.1432 0.097 Uiso 0.458(7) calc C 6
C54F C 0.0412(6) 0.2406(13) 0.0361(8) 0.112(5) Uiso 0.458(7) d C 6
H54D H 0.0593 0.2538 -0.0084 0.168 Uiso 0.458(7) calc C 6
H54E H 0.0014 0.2571 0.0256 0.168 Uiso 0.458(7) calc C 6
H54F H 0.0468 0.1545 0.0526 0.168 Uiso 0.458(7) calc C 6
C43G C 0.1385(6) 0.8875(14) 0.4001(8) 0.024(4) Uiso 0.279(9) d D 7
H43A H 0.1693 0.943 0.4188 0.029 Uiso 0.279(9) calc D 7
H43B H 0.1264 0.8433 0.4429 0.029 Uiso 0.279(9) calc D 7
C44G C 0.0935(5) 0.9645(12) 0.3704(6) 0.028(3) Uiso 0.279(9) d D 7
H44A H 0.0905 0.9715 0.3164 0.033 Uiso 0.279(9) calc D 7
H44B H 0.0936 1.0478 0.3933 0.033 Uiso 0.279(9) calc D 7
C45G C 0.0521(7) 0.8792(16) 0.3966(10) 0.076(5) Uiso 0.279(9) d D 7
H45A H 0.0648 0.7932 0.3931 0.113 Uiso 0.279(9) calc D 7
H45B H 0.0166 0.8894 0.3663 0.113 Uiso 0.279(9) calc D 7
H45C H 0.0474 0.8984 0.4477 0.113 Uiso 0.279(9) calc D 7
C43H C 0.1484(3) 0.9012(6) 0.4005(4) 0.038(2) Uiso 0.721(9) d D 8
H43C H 0.1714 0.9741 0.3911 0.045 Uiso 0.721(9) calc D 8
H43D H 0.1552 0.8787 0.453 0.045 Uiso 0.721(9) calc D 8
C44H C 0.0855(3) 0.9281(8) 0.3779(4) 0.068(2) Uiso 0.721(9) d D 8
H44C H 0.0798 0.9473 0.3248 0.082 Uiso 0.721(9) calc D 8
H44D H 0.0637 0.8529 0.3865 0.082 Uiso 0.721(9) calc D 8
C45H C 0.0651(2) 1.0347(6) 0.4201(3) 0.0693(19) Uiso 0.721(9) d D 8
H45D H 0.0626 1.0089 0.4708 0.104 Uiso 0.721(9) calc D 8
H45E H 0.0284 1.0603 0.3975 0.104 Uiso 0.721(9) calc D 8
H45F H 0.0909 1.1046 0.4195 0.104 Uiso 0.721(9) calc D 8

loop_
_atom_site_aniso_label
_atom_site_aniso_U_11
_atom_site_aniso_U_22
_atom_site_aniso_U_33
_atom_site_aniso_U_23
_atom_site_aniso_U_13
_atom_site_aniso_U_12
O12 0.0353(11) 0.0377(11) 0.0425(12) -0.0027(9) 0.0062(9) 0.0030(9)
O11 0.0695(17) 0.0545(15) 0.0647(17) -0.0050(13) -0.0034(14) -0.0037(13)
C1 0.0270(13) 0.0222(12) 0.0247(13) -0.0049(10) -0.0006(11) 0.0004(10)
C2 0.0275(14) 0.0251(13) 0.0306(14) -0.0032(11) 0.0020(11) -0.0021(11)
C3 0.0278(14) 0.0253(13) 0.0308(14) -0.0042(11) -0.0062(11) -0.0001(11)
C4 0.0371(15) 0.0275(13) 0.0216(13) -0.0026(11) -0.0044(11) 0.0007(11)
C5 0.0350(15) 0.0291(13) 0.0193(13) -0.0079(11) 0.0035(11) 0.0001(11)
C6 0.0263(13) 0.0266(13) 0.0228(13) -0.0081(10) 0.0000(10) 0.0018(10)
C7 0.0294(14) 0.0229(13) 0.0300(14) 0.0000(11) 0.0021(11) 0.0028(11)
C8 0.0280(13) 0.0202(12) 0.0250(13) 0.0046(10) 0.0006(11) 0.0035(10)
C9 0.0302(14) 0.0241(13) 0.0311(14) 0.0063(11) -0.0003(12) -0.0020(11)
C10 0.0270(14) 0.0339(14) 0.0302(15) 0.0106(12) 0.0062(11) 0.0017(11)
C11 0.0294(14) 0.0307(14) 0.0229(13) 0.0048(11) 0.0030(11) 0.0080(11)
C12 0.0265(13) 0.0244(13) 0.0190(12) 0.0067(10) -0.0021(10) 0.0042(10)
C13 0.0233(12) 0.0246(12) 0.0205(12) 0.0070(10) 0.0007(10) 0.0022(10)
C14 0.0312(14) 0.0279(14) 0.0220(13) 0.0001(11) -0.0033(11) 0.0020(11)
C15 0.0264(13) 0.0192(12) 0.0190(12) -0.0044(10) -0.0021(10) 0.0018(10)
C16 0.0258(13) 0.0211(12) 0.0209(12) -0.0023(10) 0.0036(10) -0.0019(10)
C17 0.0223(12) 0.0225(12) 0.0240(13) -0.0015(10) 0.0020(10) 0.0007(10)
C18 0.0241(13) 0.0227(12) 0.0279(14) 0.0039(10) 0.0016(11) 0.0031(10)
C19 0.0255(13) 0.0185(12) 0.0269(13) -0.0037(10) 0.0027(10) 0.0001(10)
C20 0.0215(12) 0.0224(12) 0.0254(13) -0.0070(10) -0.0004(10) 0.0019(10)
C21 0.0241(13) 0.0232(13) 0.0378(15) 0.0013(11) 0.0065(11) -0.0003(10)
C22 0.0194(12) 0.0280(13) 0.0327(14) 0.0088(11) 0.0075(11) -0.0024(10)
C23 0.0236(13) 0.0295(14) 0.0416(17) 0.0127(12) 0.0047(12) -0.0012(11)
C24 0.0287(15) 0.0428(17) 0.0377(16) 0.0206(14) -0.0005(12) -0.0058(13)
C25 0.0335(15) 0.0484(18) 0.0238(14) 0.0078(13) 0.0033(12) -0.0109(13)
C26 0.0306(14) 0.0365(15) 0.0250(14) 0.0058(11) 0.0104(11) -0.0005(12)
C27 0.0280(13) 0.0303(14) 0.0238(13) 0.0078(11) 0.0089(11) 0.0039(11)
C28 0.0433(17) 0.0393(16) 0.0238(14) -0.0030(12) 0.0119(12) 0.0026(13)
C29 0.0285(14) 0.0275(13) 0.0255(14) 0.0031(11) 0.0046(11) 0.0038(11)
C30 0.0242(13) 0.0299(13) 0.0208(13) -0.0011(10) 0.0019(10) 0.0030(11)
C31 0.0265(13) 0.0269(13) 0.0232(13) -0.0004(10) 0.0035(11) 0.0018(11)
C32 0.0269(13) 0.0270(13) 0.0252(13) -0.0038(11) -0.0020(11) 0.0052(11)
C33 0.0211(13) 0.0370(15) 0.0294(14) -0.0048(12) 0.0005(11) 0.0003(11)
C34 0.0270(14) 0.0352(15) 0.0293(14) 0.0002(12) 0.0031(11) -0.0028(11)
C35 0.0290(14) 0.0304(14) 0.0246(13) 0.0019(11) 0.0007(11) 0.0001(11)
C36 0.0295(14) 0.0256(13) 0.0243(13) 0.0040(11) 0.0020(11) -0.0001(11)
C37 0.0308(14) 0.0246(13) 0.0232(13) 0.0021(10) 0.0004(11) 0.0028(11)
C38 0.0313(14) 0.0256(13) 0.0209(13) 0.0023(10) 0.0007(11) 0.0045(11)
C39 0.0273(14) 0.0325(14) 0.0273(14) 0.0017(11) -0.0011(11) 0.0032(11)
C40 0.0320(15) 0.0359(15) 0.0382(16) -0.0035(13) -0.0009(13) 0.0138(12)
C41 0.0435(17) 0.0288(14) 0.0420(17) -0.0091(13) -0.0047(14) 0.0093(13)
C42 0.0356(15) 0.0302(14) 0.0383(16) -0.0033(12) -0.0054(13) 0.0031(12)
N1 0.0210(11) 0.0305(12) 0.0271(11) 0.0082(9) 0.0048(9) 0.0027(9)
N2 0.0295(12) 0.0222(11) 0.0494(15) -0.0014(10) -0.0081(11) 0.0041(9)
O1 0.0574(13) 0.0382(11) 0.0241(10) 0.0041(9) 0.0030(9) 0.0225(10)
O2 0.0262(10) 0.0348(10) 0.0288(10) -0.0064(8) 0.0026(8) 0.0030(8)
O3 0.0272(10) 0.0346(10) 0.0285(10) 0.0004(8) 0.0065(8) -0.0042(8)
O4 0.0211(9) 0.0349(10) 0.0290(10) -0.0048(8) -0.0035(8) 0.0030(8)
O5 0.0265(10) 0.0387(11) 0.0478(12) 0.0176(10) 0.0085(9) 0.0059(8)
O6 0.0264(10) 0.0357(11) 0.0419(12) 0.0137(9) 0.0074(9) 0.0068(8)
O7 0.0262(10) 0.0338(10) 0.0361(11) 0.0037(9) 0.0004(8) 0.0066(8)
O8 0.0288(10) 0.0311(11) 0.0560(13) -0.0116(10) 0.0052(9) 0.0019(8)
O9 0.0273(10) 0.0248(9) 0.0409(11) -0.0038(8) 0.0003(9) 0.0030(8)
O10 0.0269(10) 0.0345(11) 0.0591(14) -0.0074(10) -0.0004(10) 0.0044(8)

loop_
_atom_type_symbol
_atom_type_description
_atom_type_scat_dispersion_real
_atom_type_scat_dispersion_imag
_atom_type_scat_source
C C 0.0033 0.0016 'International Tables Vol C Tables 4.2.6.8 and 6.1.1.4'
H H 0 0 'International Tables Vol C Tables 4.2.6.8 and 6.1.1.4'
N N 0.0061 0.0033 'International Tables Vol C Tables 4.2.6.8 and 6.1.1.4'
O O 0.0106 0.006 'International Tables Vol C Tables 4.2.6.8 and 6.1.1.4'

loop_
_geom_angle_atom_site_label_1
_geom_angle_atom_site_label_2
_geom_angle_atom_site_label_3
_geom_angle
C2 C1 C6 118.7(2)
C2 C1 C7 118.7(2)
C6 C1 C7 122.3(2)
C3 C2 C1 120.3(3)
C3 C2 H2 119.9
C1 C2 H2 119.9
C4 C3 C2 120.5(2)
C4 C3 N2 118.6(2)
C2 C3 N2 120.6(2)
C3 C4 C5 121.1(3)
C3 C4 H4 119.4
C5 C4 H4 119.4
C4 C5 C6 118.0(2)
C4 C5 C28 118.9(2)
C6 C5 C28 123.1(2)
O2 C6 C1 119.3(2)
O2 C6 C5 119.3(2)
C1 C6 C5 121.4(2)
C8 C7 C1 108.8(2)
C8 C7 H7A 109.9
C1 C7 H7A 109.9
C8 C7 H7B 109.9
C1 C7 H7B 109.9
H7A C7 H7B 108.3
C9 C8 C13 118.3(2)
C9 C8 C7 121.1(2)
C13 C8 C7 120.2(2)
C10 C9 C8 120.7(2)
C10 C9 H9 119.6
C8 C9 H9 119.6
C11 C10 C9 120.1(3)
C11 C10 H10 120
C9 C10 H10 120
C10 C11 C12 120.8(2)
C10 C11 H11 119.6
C12 C11 H11 119.6
C11 C12 C13 118.4(2)
C11 C12 C14 120.2(2)
C13 C12 C14 121.2(2)
O3 C13 C12 119.7(2)
O3 C13 C8 118.8(2)
C12 C13 C8 121.4(2)
C12 C14 C15 111.6(2)
C12 C14 H14A 109.3
C15 C14 H14A 109.3
C12 C14 H14B 109.3
C15 C14 H14B 109.3
H14A C14 H14B 108
C16 C15 C20 118.9(2)
C16 C15 C14 119.2(2)
C20 C15 C14 122.0(2)
C15 C16 C17 120.9(2)
C15 C16 H16 119.6
C17 C16 H16 119.6
C18 C17 C16 119.3(2)
C18 C17 N1 123.9(2)
C16 C17 N1 116.7(2)
C17 C18 C19 120.9(2)
C17 C18 H18 119.6
C19 C18 H18 119.6
C18 C19 C20 118.9(2)
C18 C19 C21 118.9(2)
C20 C19 C21 122.1(2)
O4 C20 C15 120.0(2)
O4 C20 C19 119.2(2)
C15 C20 C19 120.7(2)
C19 C21 C22 110.0(2)
C19 C21 H21A 109.7
C22 C21 H21A 109.7
C19 C21 H21B 109.7
C22 C21 H21B 109.7
H21A C21 H21B 108.2
C23 C22 C27 117.6(3)
C23 C22 C21 122.1(2)
C27 C22 C21 120.0(2)
C24 C23 C22 121.2(3)
C24 C23 H23 119.4
C22 C23 H23 119.4
C25 C24 C23 120.0(3)
C25 C24 H24 120
C23 C24 H24 120
C24 C25 C26 120.8(3)
C24 C25 H25 119.6
C26 C25 H25 119.6
C27 C26 C25 118.0(3)
C27 C26 C28 119.7(2)
C25 C26 C28 121.6(3)
O1 C27 C26 118.9(2)
O1 C27 C22 118.6(2)
C26 C27 C22 122.4(2)
C26 C28 C5 109.2(2)
C26 C28 H28A 109.8
C5 C28 H28A 109.8
C26 C28 H28B 109.8
C5 C28 H28B 109.8
H28A C28 H28B 108.3
O5 C29 N1 121.5(2)
O5 C29 C30 120.4(2)
N1 C29 C30 118.0(2)
C35 C30 C31 117.9(2)
C35 C30 C29 123.9(2)
C31 C30 C29 118.2(2)
O6 C31 C32 115.9(2)
O6 C31 C30 123.9(2)
C32 C31 C30 120.2(2)
C33 C32 O7 119.8(2)
C33 C32 C31 120.6(2)
O7 C32 C31 119.6(2)
C32 C33 C34 119.6(2)
C32 C33 H33 120.2
C34 C33 H33 120.2
C35 C34 C33 120.6(3)
C35 C34 H34 119.7
C33 C34 H34 119.7
C34 C35 C30 121.0(2)
C34 C35 H35 119.5
C30 C35 H35 119.5
O8 C36 N2 120.7(2)
O8 C36 C37 120.9(2)
N2 C36 C37 118.4(2)
C38 C37 C42 118.6(2)
C38 C37 C36 118.6(2)
C42 C37 C36 122.6(2)
O9 C38 C39 116.2(2)
O9 C38 C37 123.7(2)
C39 C38 C37 120.1(2)
O10 C39 C40 117.9(2)
O10 C39 C38 122.3(2)
C40 C39 C38 119.9(3)
C39 C40 C41 120.3(3)
C39 C40 H40 119.8
C41 C40 H40 119.8
C42 C41 C40 120.2(3)
C42 C41 H41 119.9
C40 C41 H41 119.9
C41 C42 C37 120.8(3)
C41 C42 H42 119.6
C37 C42 H42 119.6
C29 N1 C17 128.5(2)
C29 N1 H1 115.8
C17 N1 H1 115.8
C36 N2 C3 125.3(2)
C36 N2 H2A 117.4
C3 N2 H2A 117.4
C49D O1 C27 118.7(3)
C27 O1 C49C 107.7(3)
C6 O2 C43G 119.4(6)
C6 O2 C43H 110.6(3)
C13 O3 C46B 113.6(3)
C13 O3 C46A 112.1(4)
C20 O4 C52F 116.8(3)
C20 O4 C52E 109.9(3)
C31 O6 H6 109.5
C32 O7 H7 109.5
C38 O9 H9A 109.5
C39 O10 H10A 109.5
C47A C46A O3 110.7(8)
C47A C46A H46A 109.5
O3 C46A H46A 109.5
C47A C46A H46B 109.5
O3 C46A H46B 109.5
H46A C46A H46B 108.1
C48A C47A C46A 113.5(13)
C48A C47A H47A 108.9
C46A C47A H47A 108.9
C48A C47A H47B 108.9
C46A C47A H47B 108.9
H47A C47A H47B 107.7
C47A C48A H48A 109.5
C47A C48A H48B 109.5
H48A C48A H48B 109.5
C47A C48A H48C 109.5
H48A C48A H48C 109.5
H48B C48A H48C 109.5
O3 C46B C47B 111.8(4)
O3 C46B H46C 109.2
C47B C46B H46C 109.2
O3 C46B H46D 109.2
C47B C46B H46D 109.2
H46C C46B H46D 107.9
C46B C47B C48B 109.8(6)
C46B C47B H47C 109.7
C48B C47B H47C 109.7
C46B C47B H47D 109.7
C48B C47B H47D 109.7
H47C C47B H47D 108.2
C47B C48B H48D 109.5
C47B C48B H48E 109.5
H48D C48B H48E 109.5
C47B C48B H48F 109.5
H48D C48B H48F 109.5
H48E C48B H48F 109.5
O1 C49C C50C 84.8(4)
O1 C49C H49A 114.5
C50C C49C H49A 114.5
O1 C49C H49B 114.5
C50C C49C H49B 114.5
H49A C49C H49B 111.6
C51C C50C C49C 100.6(5)
C51C C50C H50A 111.7
C49C C50C H50A 111.7
C51C C50C H50B 111.7
C49C C50C H50B 111.7
H50A C50C H50B 109.4
C50C C51C H51A 109.5
C50C C51C H51B 109.5
H51A C51C H51B 109.5
C50C C51C H51C 109.5
H51A C51C H51C 109.5
H51B C51C H51C 109.5
O1 C49D C50D 129.4(5)
O1 C49D H49C 104.9
C50D C49D H49C 104.9
O1 C49D H49D 104.9
C50D C49D H49D 104.9
H49C C49D H49D 105.8
C51D C50D C49D 89.3(7)
C51D C50D H50C 113.8
C49D C50D H50C 113.8
C51D C50D H50D 113.8
C49D C50D H50D 113.8
H50C C50D H50D 111
C50D C51D H51D 109.5
C50D C51D H51E 109.5
H51D C51D H51E 109.5
C50D C51D H51F 109.5
H51D C51D H51F 109.5
H51E C51D H51F 109.5
C53E C52E O4 133.1(7)
C53E C52E H52A 104
O4 C52E H52A 104
C53E C52E H52B 104
O4 C52E H52B 104
H52A C52E H52B 105.4
C52E C53E C54E 113.9(7)
C52E C53E H53A 108.8
C54E C53E H53A 108.8
C52E C53E H53B 108.8
C54E C53E H53B 108.8
H53A C53E H53B 107.7
C53E C54E H54A 109.5
C53E C54E H54B 109.5
H54A C54E H54B 109.5
C53E C54E H54C 109.5
H54A C54E H54C 109.5
H54B C54E H54C 109.5
C53F C52F O4 117.7(7)
C53F C52F H52C 107.9
O4 C52F H52C 107.9
C53F C52F H52D 107.9
O4 C52F H52D 107.9
H52C C52F H52D 107.2
C52F C53F C54F 116.7(10)
C52F C53F H53C 108.1
C54F C53F H53C 108.1
C52F C53F H53D 108.1
C54F C53F H53D 108.1
H53C C53F H53D 107.3
C53F C54F H54D 109.5
C53F C54F H54E 109.5
H54D C54F H54E 109.5
C53F C54F H54F 109.5
H54D C54F H54F 109.5
H54E C54F H54F 109.5
O2 C43G C44G 119.0(11)
O2 C43G H43A 107.6
C44G C43G H43A 107.6
O2 C43G H43B 107.6
C44G C43G H43B 107.6
H43A C43G H43B 107
C43G C44G C45G 92.0(12)
C43G C44G H44A 113.3
C45G C44G H44A 113.3
C43G C44G H44B 113.3
C45G C44G H44B 113.3
H44A C44G H44B 110.6
C44G C45G H45A 109.5
C44G C45G H45B 109.5
H45A C45G H45B 109.5
C44G C45G H45C 109.5
H45A C45G H45C 109.5
H45B C45G H45C 109.5
O2 C43H C44H 103.4(5)
O2 C43H H43C 111.1
C44H C43H H43C 111.1
O2 C43H H43D 111.1
C44H C43H H43D 111.1
H43C C43H H43D 109
C45H C44H C43H 111.9(6)
C45H C44H H44C 109.2
C43H C44H H44C 109.2
C45H C44H H44D 109.2
C43H C44H H44D 109.2
H44C C44H H44D 107.9
C44H C45H H45D 109.5
C44H C45H H45E 109.5
H45D C45H H45E 109.5
C44H C45H H45F 109.5
H45D C45H H45F 109.5
H45E C45H H45F 109.5

loop_
_geom_bond_atom_site_label_1
_geom_bond_atom_site_label_2
_geom_bond_distance
C1 C2 1.388(4)
C1 C6 1.396(4)
C1 C7 1.525(4)
C2 C3 1.386(4)
C2 H2 0.95
C3 C4 1.368(4)
C3 N2 1.433(3)
C4 C5 1.393(4)
C4 H4 0.95
C5 C6 1.399(4)
C5 C28 1.516(4)
C6 O2 1.385(3)
C7 C8 1.522(4)
C7 H7A 0.99
C7 H7B 0.99
C8 C9 1.391(4)
C8 C13 1.402(4)
C9 C10 1.386(4)
C9 H9 0.95
C10 C11 1.386(4)
C10 H10 0.95
C11 C12 1.389(4)
C11 H11 0.95
C12 C13 1.398(4)
C12 C14 1.514(4)
C13 O3 1.376(3)
C14 C15 1.523(3)
C14 H14A 0.99
C14 H14B 0.99
C15 C16 1.391(3)
C15 C20 1.396(4)
C16 C17 1.392(3)
C16 H16 0.95
C17 C18 1.388(4)
C17 N1 1.422(3)
C18 C19 1.390(3)
C18 H18 0.95
C19 C20 1.398(4)
C19 C21 1.517(4)
C20 O4 1.389(3)
C21 C22 1.520(4)
C21 H21A 0.99
C21 H21B 0.99
C22 C23 1.391(4)
C22 C27 1.398(4)
C23 C24 1.385(4)
C23 H23 0.95
C24 C25 1.382(4)
C24 H24 0.95
C25 C26 1.393(4)
C25 H25 0.95
C26 C27 1.392(4)
C26 C28 1.514(4)
C27 O1 1.383(3)
C28 H28A 0.99
C28 H28B 0.99
C29 O5 1.257(3)
C29 N1 1.350(3)
C29 C30 1.484(4)
C30 C35 1.398(4)
C30 C31 1.409(4)
C31 O6 1.350(3)
C31 C32 1.399(4)
C32 C33 1.369(4)
C32 O7 1.374(3)
C33 C34 1.387(4)
C33 H33 0.95
C34 C35 1.376(4)
C34 H34 0.95
C35 H35 0.95
C36 O8 1.253(3)
C36 N2 1.333(3)
C36 C37 1.481(4)
C37 C38 1.400(4)
C37 C42 1.405(4)
C38 O9 1.363(3)
C38 C39 1.393(4)
C39 O10 1.365(3)
C39 C40 1.382(4)
C40 C41 1.387(4)
C40 H40 0.95
C41 C42 1.366(4)
C41 H41 0.95
C42 H42 0.95
N1 H1 0.88
N2 H2A 0.88
O1 C49D 1.294(6)
O1 C49C 1.628(7)
O2 C43G 1.410(14)
O2 C43H 1.438(7)
O3 C46B 1.428(5)
O3 C46A 1.501(9)
O4 C52F 1.399(7)
O4 C52E 1.478(7)
O6 H6 0.84
O7 H7 0.84
O9 H9A 0.84
O10 H10A 0.84
C46A C47A 1.484(15)
C46A H46A 0.99
C46A H46B 0.99
C47A C48A 1.45(2)
C47A H47A 0.99
C47A H47B 0.99
C48A H48A 0.98
C48A H48B 0.98
C48A H48C 0.98
C46B C47B 1.487(9)
C46B H46C 0.99
C46B H46D 0.99
C47B C48B 1.539(11)
C47B H47C 0.99
C47B H47D 0.99
C48B H48D 0.98
C48B H48E 0.98
C48B H48F 0.98
C49C C50C 1.767(9)
C49C H49A 0.99
C49C H49B 0.99
C50C C51C 1.539(11)
C50C H50A 0.99
C50C H50B 0.99
C51C H51A 0.98
C51C H51B 0.98
C51C H51C 0.98
C49D C50D 1.556(10)
C49D H49C 0.99
C49D H49D 0.99
C50D C51D 1.529(14)
C50D H50C 0.99
C50D H50D 0.99
C51D H51D 0.98
C51D H51E 0.98
C51D H51F 0.98
C52E C53E 1.152(9)
C52E H52A 0.99
C52E H52B 0.99
C53E C54E 1.564(10)
C53E H53A 0.99
C53E H53B 0.99
C54E H54A 0.98
C54E H54B 0.98
C54E H54C 0.98
C52F C53F 1.376(12)
C52F H52C 0.99
C52F H52D 0.99
C53F C54F 1.531(16)
C53F H53C 0.99
C53F H53D 0.99
C54F H54D 0.98
C54F H54E 0.98
C54F H54F 0.98
C43G C44G 1.431(18)
C43G H43A 0.99
C43G H43B 0.99
C44G C45G 1.48(2)
C44G H44A 0.99
C44G H44B 0.99
C45G H45A 0.98
C45G H45B 0.98
C45G H45C 0.98
C43H C44H 1.566(10)
C43H H43C 0.99
C43H H43D 0.99
C44H C45H 1.499(9)
C44H H44C 0.99
C44H H44D 0.99
C45H H45D 0.98
C45H H45E 0.98
C45H H45F 0.98
